data_7214147
loop_
_publ_author_name
'Wang, Hai-Ning'
'Shan, Guo-Gang'
'Li, Hai-Bin'
'Wang, Xin-Long'
'Cao, Hong-Tao'
'Su, Zhong-Min'

_publ_section_title
;
 A series of coordination compounds containing rigid multi-pyridine based
 ligands: syntheses, structures and properties
;
_journal_issue 13
_journal_name_full CrystEngComm
_journal_page_first 2754
_journal_paper_doi 10.1039/c3ce41841c
_journal_volume 16
_journal_year 2014
_chemical_formula_moiety 'C36 H45 N12 O15.50 Zn'
_chemical_formula_sum 'C36 H45 N12 O15.5 Zn'
_chemical_formula_weight 959.21
_chemical_name_systematic
;
 ?
;
_space_group_IT_number 2
_symmetry_cell_setting triclinic
_symmetry_space_group_name_Hall '-P 1'
_symmetry_space_group_name_H-M 'P -1'
_atom_sites_solution_hydrogens geom
_atom_sites_solution_primary direct
_atom_sites_solution_secondary difmap
_audit_creation_method SHELXL-97
_cell_angle_alpha 85.046(4)
_cell_angle_beta 87.380(2)
_cell_angle_gamma 77.3180(10)
_cell_formula_units_Z 2
_cell_length_a 7.548(4)
_cell_length_b 10.060(5)
_cell_length_c 30.328(3)
_cell_measurement_reflns_used 9896
_cell_measurement_temperature 293(2)
_cell_measurement_theta_max 25.00
_cell_measurement_theta_min 1.35
_cell_volume 2237.5(16)
_computing_cell_refinement 'SMART (Bruker, 1997)'
_computing_data_collection 'SMART (Bruker, 1997)'
_computing_data_reduction SAINT
_computing_molecular_graphics 'SHELXTL-PLUS (Sheldrick, 1990)'
_computing_publication_material SHELXL-97
_computing_structure_refinement 'SHELXL-97 (Sheldrick, 1997)'
_computing_structure_solution 'SHELXS-97(Sheldrick, 1997)'
_diffrn_ambient_temperature 293(2)
_diffrn_measured_fraction_theta_full 0.960
_diffrn_measured_fraction_theta_max 0.960
_diffrn_measurement_device_type 'Bruker APEX CCD area-detector'
_diffrn_measurement_method '\w scans'
_diffrn_radiation_monochromator graphite
_diffrn_radiation_source 'fine-focus sealed tube'
_diffrn_radiation_type MoK\a
_diffrn_radiation_wavelength 0.71069
_diffrn_reflns_av_R_equivalents 0.1014
_diffrn_reflns_av_sigmaI/netI 0.1093
_diffrn_reflns_limit_h_max 8
_diffrn_reflns_limit_h_min -8
_diffrn_reflns_limit_k_max 11
_diffrn_reflns_limit_k_min -11
_diffrn_reflns_limit_l_max 25
_diffrn_reflns_limit_l_min -36
_diffrn_reflns_number 9896
_diffrn_reflns_theta_full 25.00
_diffrn_reflns_theta_max 25.00
_diffrn_reflns_theta_min 1.35
_exptl_absorpt_coefficient_mu 0.629
_exptl_absorpt_correction_T_max 0.8898
_exptl_absorpt_correction_T_min 0.8688
_exptl_absorpt_correction_type multi-scan
_exptl_absorpt_process_details 'SADABS(Sheldrick, 1996)'
_exptl_crystal_colour orange
_exptl_crystal_density_diffrn 1.424
_exptl_crystal_density_method 'not measured'
_exptl_crystal_description block
_exptl_crystal_F_000 998
_exptl_crystal_size_max 0.23
_exptl_crystal_size_mid 0.21
_exptl_crystal_size_min 0.19
_refine_diff_density_max 1.077
_refine_diff_density_min -1.054
_refine_diff_density_rms 0.142
_refine_ls_extinction_coef 0.014(2)
_refine_ls_extinction_expression Fc^*^=kFc[1+0.001xFc^2^\l^3^/sin(2\q)]^-1/4^
_refine_ls_extinction_method SHELXL
_refine_ls_goodness_of_fit_ref 1.102
_refine_ls_hydrogen_treatment mixed
_refine_ls_matrix_type full
_refine_ls_number_parameters 611
_refine_ls_number_reflns 7538
_refine_ls_number_restraints 48
_refine_ls_restrained_S_all 1.098
_refine_ls_R_factor_all 0.1422
_refine_ls_R_factor_gt 0.1039
_refine_ls_shift/su_max 0.000
_refine_ls_shift/su_mean 0.000
_refine_ls_structure_factor_coef Fsqd
_refine_ls_weighting_details 'calc w=1/[\s^2^(Fo^2^)+(0.1118P)^2^+11.5134P] where P=(Fo^2^+2Fc^2^)/3'
_refine_ls_weighting_scheme calc
_refine_ls_wR_factor_gt 0.2595
_refine_ls_wR_factor_ref 0.2826
_reflns_number_gt 5115
_reflns_number_total 7538
_reflns_threshold_expression >2\s(I)
_cod_data_source_file c3ce41841c.txt
_cod_data_source_block 2
_cod_depositor_comments
;
The following automatic conversions were performed:

'_symmetry_cell_setting' value 'Triclinic' changed to 'triclinic'
according to
/usr/data/users/saulius/crontab/automatic-downloads/current/RSC/lib/dictionaries/cif_core.dic
dictionary named 'cif_core.dic' version 2.4.2 from 2011-04-26.

Automatic conversion script
Id: cif_fix_values 2281 2013-09-26 08:29:07Z andrius 
;
_cod_original_sg_symbol_H-M 'P-1   '
_cod_original_formula_sum 'C36 H45 N12 O15.50 Zn'
_cod_database_code 7214147

loop_
_symmetry_equiv_pos_as_xyz
'x, y, z'
'-x, -y, -z'

loop_
_atom_site_label
_atom_site_type_symbol
_atom_site_fract_x
_atom_site_fract_y
_atom_site_fract_z
_atom_site_U_iso_or_equiv
_atom_site_adp_type
_atom_site_occupancy
_atom_site_symmetry_multiplicity
_atom_site_calc_flag
_atom_site_refinement_flags
_atom_site_disorder_assembly
_atom_site_disorder_group
C1 C 0.2680(15) -0.0865(11) -0.0816(3) 0.058(3) Uani 1 1 d . . .
H1 H 0.2568 -0.1554 -0.0991 0.070 Uiso 1 1 calc R . .
C2 C 0.2443(14) -0.1066(10) -0.0372(3) 0.053(2) Uani 1 1 d . . .
H2 H 0.2175 -0.1884 -0.0251 0.064 Uiso 1 1 calc R . .
C3 C 0.3247(14) 0.1259(11) -0.0751(3) 0.056(3) Uani 1 1 d . . .
H3 H 0.3564 0.2050 -0.0880 0.067 Uiso 1 1 calc R . .
C4 C 0.2982(13) 0.1140(10) -0.0298(3) 0.049(2) Uani 1 1 d . . .
H4 H 0.3061 0.1854 -0.0130 0.059 Uiso 1 1 calc R . .
C5 C 0.2591(12) -0.0075(9) -0.0092(3) 0.0394(19) Uani 1 1 d . . .
C6 C 0.1837(11) -0.1145(8) 0.1047(2) 0.0352(18) Uani 1 1 d . . .
C7 C 0.2312(11) -0.0251(8) 0.0384(2) 0.0365(19) Uani 1 1 d . . .
C8 C 0.1935(11) 0.0196(8) 0.1077(2) 0.0365(19) Uani 1 1 d . . .
C9 C 0.1587(12) -0.2189(8) 0.1398(3) 0.0375(19) Uani 1 1 d . . .
C10 C 0.0732(12) -0.3244(9) 0.1323(3) 0.042(2) Uani 1 1 d . . .
H10 H 0.0327 -0.3311 0.1042 0.050 Uiso 1 1 calc R . .
C11 C 0.0495(12) -0.4179(8) 0.1664(3) 0.040(2) Uani 1 1 d . . .
H11 H -0.0108 -0.4857 0.1608 0.048 Uiso 1 1 calc R . .
C12 C 0.1947(12) -0.3186(8) 0.2145(3) 0.040(2) Uani 1 1 d . . .
H12 H 0.2377 -0.3168 0.2426 0.048 Uiso 1 1 calc R . .
C13 C 0.2229(12) -0.2193(9) 0.1820(3) 0.040(2) Uani 1 1 d . . .
H13 H 0.2845 -0.1531 0.1885 0.047 Uiso 1 1 calc R . .
C14 C 0.1693(12) 0.1044(8) 0.1458(3) 0.0376(19) Uani 1 1 d . . .
C15 C 0.0199(11) 0.1103(8) 0.1751(3) 0.0368(19) Uani 1 1 d . . .
H15 H -0.0630 0.0555 0.1725 0.044 Uiso 1 1 calc R . .
C16 C -0.0015(12) 0.1992(8) 0.2081(3) 0.0385(19) Uani 1 1 d . . .
H16 H -0.1026 0.2044 0.2271 0.046 Uiso 1 1 calc R . .
C17 C 0.2603(11) 0.2694(8) 0.1867(3) 0.040(2) Uani 1 1 d . . .
H17 H 0.3443 0.3219 0.1910 0.049 Uiso 1 1 calc R . .
C18 C 0.2899(12) 0.1863(8) 0.1525(3) 0.040(2) Uani 1 1 d . . .
H18 H 0.3910 0.1846 0.1337 0.049 Uiso 1 1 calc R . .
C19 C -0.0954(10) 0.7128(8) 0.3019(3) 0.0316(17) Uani 1 1 d . . .
H19 H -0.1450 0.7391 0.2741 0.038 Uiso 1 1 calc R . .
C20 C -0.1361(11) 0.8041(8) 0.3342(3) 0.0357(18) Uani 1 1 d . . .
H20 H -0.2105 0.8899 0.3281 0.043 Uiso 1 1 calc R . .
C21 C -0.0649(10) 0.7667(8) 0.3760(2) 0.0309(17) Uani 1 1 d . . .
C22 C 0.0829(11) 0.5524(8) 0.3488(3) 0.0358(18) Uani 1 1 d . . .
H22 H 0.1597 0.4669 0.3538 0.043 Uiso 1 1 calc R . .
C23 C 0.0468(11) 0.6369(8) 0.3828(3) 0.0370(19) Uani 1 1 d . . .
H23 H 0.0967 0.6076 0.4104 0.044 Uiso 1 1 calc R . .
C24 C -0.1085(11) 0.8566(8) 0.4128(2) 0.0322(17) Uani 1 1 d . . .
C25 C -0.1171(10) 0.9943(8) 0.4135(2) 0.0294(16) Uani 1 1 d . . .
C26 C -0.2042(11) 0.9124(8) 0.4786(2) 0.0339(18) Uani 1 1 d . . .
C27 C -0.2784(11) 0.9041(8) 0.5239(2) 0.0343(18) Uani 1 1 d . . .
C28 C -0.2926(13) 0.7782(9) 0.5452(3) 0.047(2) Uani 1 1 d . . .
H28 H -0.2496 0.6978 0.5315 0.057 Uiso 1 1 calc R . .
C29 C -0.3714(14) 0.7750(11) 0.5872(3) 0.054(2) Uani 1 1 d . . .
H29 H -0.3780 0.6899 0.6010 0.065 Uiso 1 1 calc R . .
C30 C -0.4202(12) 1.0040(10) 0.5887(3) 0.048(2) Uani 1 1 d . . .
H30 H -0.4628 1.0824 0.6036 0.058 Uiso 1 1 calc R . .
C31 C -0.3425(12) 1.0189(9) 0.5469(3) 0.042(2) Uani 1 1 d . . .
H31 H -0.3333 1.1049 0.5344 0.050 Uiso 1 1 calc R . .
C32 C -0.0749(10) 1.0953(8) 0.3797(2) 0.0296(17) Uani 1 1 d . . .
C33 C 0.0590(10) 1.0574(8) 0.3469(2) 0.0313(17) Uani 1 1 d . . .
H33 H 0.1253 0.9677 0.3470 0.038 Uiso 1 1 calc R . .
C34 C 0.0911(10) 1.1546(7) 0.3144(2) 0.0293(16) Uani 1 1 d . . .
H34 H 0.1813 1.1277 0.2931 0.035 Uiso 1 1 calc R . .
C35 C -0.1704(11) 1.2312(8) 0.3763(3) 0.0358(19) Uani 1 1 d . . .
H35 H -0.2619 1.2609 0.3971 0.043 Uiso 1 1 calc R . .
C36 C -0.1312(11) 1.3204(8) 0.3431(3) 0.0364(19) Uani 1 1 d . . .
H36 H -0.1980 1.4100 0.3418 0.044 Uiso 1 1 calc R . .
N1 N 0.1146(9) 0.2780(7) 0.2142(2) 0.0364(16) Uani 1 1 d . . .
N2 N 0.1080(9) -0.4174(6) 0.2071(2) 0.0320(14) Uani 1 1 d . . .
N3 N 0.3073(11) 0.0296(9) -0.1016(2) 0.057(2) Uani 1 1 d . . .
N4 N 0.2088(10) -0.1409(7) 0.0607(2) 0.0389(16) Uani 1 1 d . . .
N5 N 0.2217(10) 0.0741(7) 0.0658(2) 0.0405(17) Uani 1 1 d . . .
H5 H 0.2316 0.1566 0.0584 0.049 Uiso 1 1 calc R . .
N6 N 0.0123(9) 0.5878(6) 0.3085(2) 0.0322(15) Uani 1 1 d . . .
N7 N 0.0009(9) 1.2849(6) 0.3117(2) 0.0322(15) Uani 1 1 d . . .
N8 N -0.1625(9) 0.8074(7) 0.4535(2) 0.0350(15) Uani 1 1 d . . .
H8 H -0.1683 0.7242 0.4613 0.042 Uiso 1 1 calc R . .
N9 N -0.1806(9) 1.0285(6) 0.4559(2) 0.0333(15) Uani 1 1 d . . .
N10 N -0.4383(11) 0.8839(9) 0.6093(2) 0.052(2) Uani 1 1 d . . .
N11 N 0.4697(11) 0.6458(9) 0.3360(3) 0.055(2) Uani 1 1 d . . .
N12 N -0.3907(19) 0.4706(14) 0.1374(5) 0.109(4) Uani 1 1 d . . .
O1 O -0.368(2) 0.4044(15) 0.1734(5) 0.151(5) Uani 1 1 d U C .
O1W O -0.2260(9) 0.4907(7) 0.2440(2) 0.0581(18) Uani 1 1 d . . .
H1A H -0.2819 0.4105 0.2508 0.070 Uiso 1 1 d R . .
H1B H -0.2885 0.5664 0.2618 0.070 Uiso 1 1 d R . .
O2W O 0.3425(8) 0.3900(6) 0.27694(19) 0.0434(14) Uani 1 1 d . . .
H2A H 0.4175 0.4049 0.2500 0.052 Uiso 1 1 d R . .
H2B H 0.3607 0.4516 0.2994 0.052 Uiso 1 1 d R . .
O4 O 0.5124(13) 0.5479(11) 0.3639(4) 0.109(3) Uani 1 1 d . . .
O5 O 0.4862(10) 0.6224(9) 0.2967(3) 0.079(2) Uani 1 1 d . . .
O6 O 0.4195(14) 0.7592(9) 0.3469(4) 0.111(4) Uani 1 1 d . . .
O11W O -0.2529(18) 1.3081(10) 0.4856(3) 0.118(4) Uani 1 1 d . . .
O12W O 0.6690(12) 0.8416(9) 0.1895(2) 0.080(2) Uani 1 1 d . . .
Zn1 Zn 0.06143(13) 0.43406(9) 0.26026(3) 0.0321(3) Uani 1 1 d . . .
O3A O -0.176(6) 0.493(4) 0.0401(12) 0.136(15) Uani 0.30 1 d P A 1
O9WA O 0.067(4) 0.370(3) 0.0502(9) 0.142(9) Uani 0.50 1 d PU B 1
O2A O -0.373(2) 0.5857(19) 0.1388(5) 0.137(5) Uani 0.80 1 d PU C 1
O3B O -0.455(3) 0.4202(18) 0.1097(5) 0.130(6) Uani 0.70 1 d P C 2
O9WB O 0.213(3) 0.353(2) 0.0488(7) 0.117(7) Uani 0.50 1 d PU D 2
O2B O -0.303(8) 0.504(6) 0.093(2) 0.121(16) Uani 0.20 1 d PU C 2
O3W O 0.4524(11) 0.9385(8) 0.2607(3) 0.076(2) Uani 1 1 d . E 2
O4W O 0.5586(9) 0.1458(6) 0.3002(2) 0.0525(16) Uani 1 1 d . F 2
O5W O -0.415(2) 0.6121(16) 0.4525(5) 0.173(5) Uani 1 1 d U G 2
O6W O -0.631(3) 0.5873(19) 0.0389(6) 0.207(7) Uani 1 1 d U H 2
O8W O 0.0000 0.5000 0.5000 0.201(9) Uani 1 2 d SU I 2

loop_
_atom_site_aniso_label
_atom_site_aniso_U_11
_atom_site_aniso_U_22
_atom_site_aniso_U_33
_atom_site_aniso_U_23
_atom_site_aniso_U_13
_atom_site_aniso_U_12
C1 0.074(7) 0.067(7) 0.035(5) -0.013(5) 0.006(5) -0.017(6)
C2 0.070(7) 0.061(6) 0.031(5) 0.000(4) -0.001(4) -0.019(5)
C3 0.073(7) 0.058(6) 0.041(5) 0.006(5) 0.011(5) -0.029(5)
C4 0.059(6) 0.058(6) 0.034(5) 0.000(4) 0.001(4) -0.022(5)
C5 0.049(5) 0.042(5) 0.028(4) -0.005(4) 0.002(4) -0.011(4)
C6 0.047(5) 0.038(4) 0.023(4) -0.004(3) -0.002(3) -0.015(4)
C7 0.048(5) 0.040(5) 0.024(4) -0.003(3) -0.002(4) -0.015(4)
C8 0.049(5) 0.037(4) 0.026(4) -0.002(3) 0.002(4) -0.013(4)
C9 0.054(5) 0.031(4) 0.028(4) -0.001(3) 0.004(4) -0.011(4)
C10 0.058(6) 0.043(5) 0.029(4) -0.005(4) -0.003(4) -0.019(4)
C11 0.053(5) 0.038(5) 0.034(4) -0.006(4) 0.003(4) -0.019(4)
C12 0.063(6) 0.041(5) 0.021(4) -0.004(3) -0.001(4) -0.021(4)
C13 0.046(5) 0.043(5) 0.036(5) -0.006(4) 0.003(4) -0.025(4)
C14 0.056(5) 0.030(4) 0.027(4) -0.002(3) 0.009(4) -0.014(4)
C15 0.040(5) 0.044(5) 0.033(4) -0.007(4) 0.004(3) -0.023(4)
C16 0.045(5) 0.042(5) 0.032(4) -0.005(4) 0.009(4) -0.021(4)
C17 0.041(5) 0.041(5) 0.045(5) -0.017(4) 0.016(4) -0.020(4)
C18 0.042(5) 0.042(5) 0.043(5) -0.008(4) 0.015(4) -0.023(4)
C19 0.032(4) 0.032(4) 0.033(4) 0.000(3) 0.000(3) -0.011(3)
C20 0.042(5) 0.030(4) 0.034(4) -0.003(3) 0.002(4) -0.005(3)
C21 0.036(4) 0.031(4) 0.029(4) -0.003(3) 0.004(3) -0.012(3)
C22 0.035(4) 0.029(4) 0.040(5) 0.000(3) -0.004(4) 0.000(3)
C23 0.048(5) 0.037(4) 0.024(4) 0.001(3) -0.003(4) -0.007(4)
C24 0.037(4) 0.030(4) 0.028(4) -0.002(3) 0.007(3) -0.007(3)
C25 0.027(4) 0.035(4) 0.027(4) -0.007(3) 0.005(3) -0.008(3)
C26 0.037(5) 0.035(4) 0.030(4) -0.001(3) 0.003(3) -0.009(3)
C27 0.040(5) 0.040(4) 0.025(4) -0.004(3) 0.003(3) -0.011(4)
C28 0.057(6) 0.043(5) 0.039(5) 0.001(4) 0.009(4) -0.005(4)
C29 0.060(6) 0.059(6) 0.040(5) 0.013(5) 0.007(5) -0.016(5)
C30 0.048(5) 0.067(6) 0.035(5) -0.015(4) 0.005(4) -0.019(5)
C31 0.051(5) 0.045(5) 0.034(4) -0.003(4) 0.007(4) -0.020(4)
C32 0.029(4) 0.033(4) 0.030(4) -0.007(3) 0.007(3) -0.014(3)
C33 0.029(4) 0.031(4) 0.035(4) -0.007(3) 0.008(3) -0.008(3)
C34 0.021(4) 0.033(4) 0.037(4) -0.009(3) 0.009(3) -0.011(3)
C35 0.041(5) 0.032(4) 0.036(4) -0.012(3) 0.020(4) -0.012(4)
C36 0.037(5) 0.027(4) 0.046(5) -0.008(3) 0.016(4) -0.011(3)
N1 0.047(4) 0.036(4) 0.033(4) -0.008(3) 0.008(3) -0.024(3)
N2 0.036(4) 0.033(3) 0.029(3) -0.003(3) 0.000(3) -0.011(3)
N3 0.064(6) 0.070(6) 0.035(4) -0.003(4) 0.009(4) -0.012(4)
N4 0.051(4) 0.041(4) 0.027(3) -0.007(3) 0.005(3) -0.016(3)
N5 0.054(5) 0.042(4) 0.029(4) -0.003(3) 0.003(3) -0.020(3)
N6 0.044(4) 0.025(3) 0.028(3) -0.001(3) 0.002(3) -0.008(3)
N7 0.035(4) 0.025(3) 0.039(4) -0.004(3) 0.005(3) -0.011(3)
N8 0.045(4) 0.030(3) 0.031(4) -0.003(3) 0.009(3) -0.012(3)
N9 0.040(4) 0.034(4) 0.026(3) -0.003(3) 0.006(3) -0.011(3)
N10 0.051(5) 0.078(6) 0.028(4) -0.001(4) 0.002(3) -0.020(4)
N11 0.044(5) 0.059(6) 0.066(6) -0.020(5) 0.002(4) -0.014(4)
N12 0.134(12) 0.099(10) 0.100(10) 0.027(8) -0.039(8) -0.047(8)
O1 0.151(5) 0.152(5) 0.152(5) -0.0114(11) -0.0048(10) -0.0335(14)
O1W 0.045(4) 0.070(5) 0.061(4) -0.018(3) 0.010(3) -0.014(3)
O2W 0.044(3) 0.043(3) 0.047(3) -0.014(3) 0.006(3) -0.014(3)
O4 0.083(7) 0.108(8) 0.114(8) 0.007(7) 0.008(6) 0.018(6)
O5 0.063(5) 0.107(7) 0.074(5) -0.039(5) 0.000(4) -0.020(4)
O6 0.113(8) 0.069(6) 0.160(10) -0.069(6) 0.043(7) -0.029(5)
O11W 0.193(12) 0.092(7) 0.075(6) -0.017(5) 0.013(7) -0.045(7)
O12W 0.097(6) 0.091(6) 0.046(4) -0.007(4) 0.023(4) -0.008(5)
Zn1 0.0408(6) 0.0285(5) 0.0301(5) -0.0069(4) 0.0075(4) -0.0146(4)
O3A 0.17(4) 0.12(3) 0.10(3) 0.01(2) 0.05(3) -0.02(3)
O9WA 0.142(9) 0.142(9) 0.142(9) -0.0111(12) -0.0041(11) -0.031(2)
O2A 0.137(5) 0.137(5) 0.138(5) -0.0105(11) -0.0038(10) -0.0301(15)
O3B 0.180(17) 0.148(15) 0.094(11) -0.041(10) -0.034(11) -0.087(13)
O9WB 0.117(7) 0.117(7) 0.117(7) -0.0091(12) -0.0030(11) -0.0253(18)
O2B 0.121(16) 0.121(16) 0.121(16) -0.0094(16) -0.0033(11) -0.026(4)
O3W 0.090(6) 0.071(5) 0.072(5) -0.026(4) 0.014(4) -0.020(4)
O4W 0.053(4) 0.051(4) 0.049(4) -0.003(3) 0.002(3) -0.003(3)
O5W 0.174(6) 0.173(6) 0.173(6) -0.0135(11) -0.0047(10) -0.0380(16)
O6W 0.208(7) 0.207(7) 0.207(7) -0.0165(12) -0.0057(11) -0.0446(18)
O8W 0.201(9) 0.201(9) 0.201(9) -0.0158(13) -0.0052(11) -0.043(2)

loop_
_atom_type_symbol
_atom_type_description
_atom_type_scat_dispersion_real
_atom_type_scat_dispersion_imag
_atom_type_scat_source
C C 0.0033 0.0016 'International Tables Vol C Tables 4.2.6.8 and 6.1.1.4'
H H 0.0000 0.0000 'International Tables Vol C Tables 4.2.6.8 and 6.1.1.4'
N N 0.0061 0.0033 'International Tables Vol C Tables 4.2.6.8 and 6.1.1.4'
O O 0.0106 0.0060 'International Tables Vol C Tables 4.2.6.8 and 6.1.1.4'
Zn Zn 0.2839 1.4301 'International Tables Vol C Tables 4.2.6.8 and 6.1.1.4'

loop_
_geom_angle_atom_site_label_1
_geom_angle_atom_site_label_2
_geom_angle_atom_site_label_3
_geom_angle
_geom_angle_site_symmetry_1
_geom_angle_site_symmetry_3
N3 C1 C2 122.9(9) . .
C1 C2 C5 121.3(9) . .
N3 C3 C4 123.6(9) . .
C3 C4 C5 119.3(9) . .
C2 C5 C4 116.2(8) . .
C2 C5 C7 122.5(8) . .
C4 C5 C7 121.3(7) . .
C8 C6 N4 107.6(7) . .
C8 C6 C9 129.6(7) . .
N4 C6 C9 122.8(7) . .
N4 C7 N5 111.1(7) . .
N4 C7 C5 124.7(7) . .
N5 C7 C5 124.1(7) . .
N5 C8 C6 107.4(7) . .
N5 C8 C14 121.0(7) . .
C6 C8 C14 131.5(7) . .
C13 C9 C10 116.8(7) . .
C13 C9 C6 121.4(7) . .
C10 C9 C6 121.7(7) . .
C11 C10 C9 119.6(7) . .
N2 C11 C10 123.8(7) . .
N2 C12 C13 122.8(7) . .
C12 C13 C9 119.7(7) . .
C18 C14 C15 117.6(7) . .
C18 C14 C8 121.0(7) . .
C15 C14 C8 121.4(7) . .
C16 C15 C14 118.4(7) . .
N1 C16 C15 123.6(7) . .
N1 C17 C18 122.5(7) . .
C17 C18 C14 120.1(7) . .
N6 C19 C20 123.2(7) . .
C19 C20 C21 119.4(7) . .
C20 C21 C23 117.3(7) . .
C20 C21 C24 122.5(7) . .
C23 C21 C24 120.2(7) . .
N6 C22 C23 122.9(7) . .
C22 C23 C21 119.9(7) . .
N8 C24 C25 108.9(6) . .
N8 C24 C21 120.6(7) . .
C25 C24 C21 130.4(7) . .
C24 C25 N9 106.1(6) . .
C24 C25 C32 131.8(7) . .
N9 C25 C32 122.1(6) . .
N8 C26 N9 111.1(7) . .
N8 C26 C27 124.1(7) . .
N9 C26 C27 124.6(7) . .
C31 C27 C28 117.1(7) . .
C31 C27 C26 122.3(7) . .
C28 C27 C26 120.5(7) . .
C29 C28 C27 118.9(9) . .
N10 C29 C28 125.0(9) . .
N10 C30 C31 124.3(9) . .
C30 C31 C27 119.2(8) . .
C35 C32 C33 116.4(7) . .
C35 C32 C25 122.9(7) . .
C33 C32 C25 120.6(7) . .
C34 C33 C32 119.1(7) . .
N7 C34 C33 124.2(7) . .
C36 C35 C32 120.7(7) . .
C35 C36 N7 123.1(7) . .
C16 N1 C17 117.7(7) . .
C16 N1 Zn1 122.9(5) . .
C17 N1 Zn1 118.9(5) . .
C11 N2 C12 117.2(7) . .
C11 N2 Zn1 122.1(5) . 1_545
C12 N2 Zn1 120.7(5) . 1_545
C3 N3 C1 116.7(8) . .
C7 N4 C6 106.6(6) . .
C7 N5 C8 107.2(7) . .
C22 N6 C19 117.3(6) . .
C22 N6 Zn1 118.1(5) . .
C19 N6 Zn1 124.4(5) . .
C34 N7 C36 116.4(6) . .
C34 N7 Zn1 122.3(5) . 1_565
C36 N7 Zn1 121.3(5) . 1_565
C26 N8 C24 107.0(6) . .
C26 N9 C25 106.8(6) . .
C29 N10 C30 115.5(8) . .
O6 N11 O5 121.2(11) . .
O6 N11 O4 121.0(11) . .
O5 N11 O4 117.8(10) . .
O3B N12 O2A 130.1(17) . .
O3B N12 O1 116.0(16) . .
O2A N12 O1 112.5(16) . .
O3B N12 O2B 72(2) . .
O2A N12 O2B 75(2) . .
O1 N12 O2B 145(3) . .
O2W Zn1 N1 90.9(2) . .
O2W Zn1 N2 91.1(2) . 1_565
N1 Zn1 N2 89.5(2) . 1_565
O2W Zn1 N7 91.9(2) . 1_545
N1 Zn1 N7 89.4(2) . 1_545
N2 Zn1 N7 176.8(2) 1_565 1_545
O2W Zn1 N6 87.9(2) . .
N1 Zn1 N6 178.2(3) . .
N2 Zn1 N6 91.9(2) 1_565 .
N7 Zn1 N6 89.3(2) 1_545 .
O2W Zn1 O1W 176.8(2) . .
N1 Zn1 O1W 91.8(3) . .
N2 Zn1 O1W 87.3(3) 1_565 .
N7 Zn1 O1W 89.8(3) 1_545 .
N6 Zn1 O1W 89.4(2) . .
N12 O3B O2B 63(2) . .
N12 O2B O3B 44.8(19) . .

loop_
_geom_bond_atom_site_label_1
_geom_bond_atom_site_label_2
_geom_bond_distance
_geom_bond_site_symmetry_2
C1 N3 1.354(13) .
C1 C2 1.355(12) .
C2 C5 1.389(12) .
C3 N3 1.342(12) .
C3 C4 1.379(12) .
C4 C5 1.407(12) .
C5 C7 1.452(11) .
C6 C8 1.378(11) .
C6 N4 1.380(9) .
C6 C9 1.467(11) .
C7 N4 1.334(10) .
C7 N5 1.340(10) .
C8 N5 1.366(10) .
C8 C14 1.476(11) .
C9 C13 1.388(11) .
C9 C10 1.397(11) .
C10 C11 1.370(11) .
C11 N2 1.330(10) .
C12 N2 1.344(10) .
C12 C13 1.384(11) .
C14 C18 1.386(11) .
C14 C15 1.398(11) .
C15 C16 1.380(11) .
C16 N1 1.333(10) .
C17 N1 1.343(10) .
C17 C18 1.368(11) .
C19 N6 1.344(10) .
C19 C20 1.379(11) .
C20 C21 1.389(11) .
C21 C23 1.394(11) .
C21 C24 1.478(10) .
C22 N6 1.342(10) .
C22 C23 1.375(11) .
C24 N8 1.366(9) .
C24 C25 1.375(10) .
C25 N9 1.396(9) .
C25 C32 1.454(10) .
C26 N8 1.329(10) .
C26 N9 1.345(10) .
C26 C27 1.463(10) .
C27 C31 1.385(11) .
C27 C28 1.395(12) .
C28 C29 1.380(12) .
C29 N10 1.326(12) .
C30 N10 1.342(12) .
C30 C31 1.383(12) .
C32 C35 1.395(11) .
C32 C33 1.402(10) .
C33 C34 1.378(10) .
C34 N7 1.336(9) .
C35 C36 1.357(11) .
C36 N7 1.358(9) .
N1 Zn1 2.150(6) .
N2 Zn1 2.173(6) 1_545
N6 Zn1 2.181(6) .
N7 Zn1 2.174(6) 1_565
N11 O6 1.191(11) .
N11 O5 1.231(10) .
N11 O4 1.237(12) .
N12 O3B 1.189(16) .
N12 O2A 1.199(18) .
N12 O1 1.230(16) .
N12 O2B 1.51(6) .
O1W Zn1 2.187(7) .
O2W Zn1 2.144(6) .
Zn1 N2 2.173(6) 1_565
Zn1 N7 2.174(6) 1_545
O3B O2B 1.60(6) .

loop_
_geom_torsion_atom_site_label_1
_geom_torsion_atom_site_label_2
_geom_torsion_atom_site_label_3
_geom_torsion_atom_site_label_4
_geom_torsion
_geom_torsion_site_symmetry_4
N3 C1 C2 C5 0.0(17) .
N3 C3 C4 C5 3.1(16) .
C1 C2 C5 C4 0.5(14) .
C1 C2 C5 C7 178.9(9) .
C3 C4 C5 C2 -2.0(14) .
C3 C4 C5 C7 179.6(9) .
C2 C5 C7 N4 7.6(14) .
C4 C5 C7 N4 -174.1(8) .
C2 C5 C7 N5 -171.2(9) .
C4 C5 C7 N5 7.0(14) .
N4 C6 C8 N5 0.8(10) .
C9 C6 C8 N5 178.6(8) .
N4 C6 C8 C14 177.1(9) .
C9 C6 C8 C14 -5.1(16) .
C8 C6 C9 C13 -30.7(14) .
N4 C6 C9 C13 146.8(8) .
C8 C6 C9 C10 150.8(9) .
N4 C6 C9 C10 -31.6(13) .
C13 C9 C10 C11 2.9(13) .
C6 C9 C10 C11 -178.6(8) .
C9 C10 C11 N2 -1.9(14) .
N2 C12 C13 C9 0.5(13) .
C10 C9 C13 C12 -2.3(13) .
C6 C9 C13 C12 179.2(8) .
N5 C8 C14 C18 -49.5(12) .
C6 C8 C14 C18 134.7(10) .
N5 C8 C14 C15 127.5(9) .
C6 C8 C14 C15 -48.4(14) .
C18 C14 C15 C16 1.7(12) .
C8 C14 C15 C16 -175.3(8) .
C14 C15 C16 N1 -1.5(13) .
N1 C17 C18 C14 -1.4(14) .
C15 C14 C18 C17 -0.3(13) .
C8 C14 C18 C17 176.7(8) .
N6 C19 C20 C21 -0.5(12) .
C19 C20 C21 C23 0.5(11) .
C19 C20 C21 C24 -177.3(7) .
N6 C22 C23 C21 -1.3(12) .
C20 C21 C23 C22 0.4(12) .
C24 C21 C23 C22 178.3(7) .
C20 C21 C24 N8 130.7(8) .
C23 C21 C24 N8 -47.0(11) .
C20 C21 C24 C25 -44.3(13) .
C23 C21 C24 C25 138.0(9) .
N8 C24 C25 N9 -0.7(9) .
C21 C24 C25 N9 174.7(8) .
N8 C24 C25 C32 179.7(8) .
C21 C24 C25 C32 -4.8(15) .
N8 C26 C27 C31 -171.2(8) .
N9 C26 C27 C31 4.1(13) .
N8 C26 C27 C28 6.7(13) .
N9 C26 C27 C28 -178.0(8) .
C31 C27 C28 C29 1.1(13) .
C26 C27 C28 C29 -176.9(8) .
C27 C28 C29 N10 0.9(15) .
N10 C30 C31 C27 0.2(14) .
C28 C27 C31 C30 -1.6(12) .
C26 C27 C31 C30 176.4(8) .
C24 C25 C32 C35 145.9(9) .
N9 C25 C32 C35 -33.5(11) .
C24 C25 C32 C33 -30.0(13) .
N9 C25 C32 C33 150.5(7) .
C35 C32 C33 C34 1.5(11) .
C25 C32 C33 C34 177.7(7) .
C32 C33 C34 N7 -0.6(11) .
C33 C32 C35 C36 -1.0(11) .
C25 C32 C35 C36 -177.1(7) .
C32 C35 C36 N7 -0.3(13) .
C15 C16 N1 C17 -0.2(13) .
C15 C16 N1 Zn1 171.9(6) .
C18 C17 N1 C16 1.7(13) .
C18 C17 N1 Zn1 -170.7(7) .
C10 C11 N2 C12 0.1(12) .
C10 C11 N2 Zn1 178.7(7) 1_545
C13 C12 N2 C11 0.6(12) .
C13 C12 N2 Zn1 -178.0(7) 1_545
C4 C3 N3 C1 -2.5(16) .
C2 C1 N3 C3 0.9(16) .
N5 C7 N4 C6 0.0(10) .
C5 C7 N4 C6 -179.0(8) .
C8 C6 N4 C7 -0.5(9) .
C9 C6 N4 C7 -178.5(8) .
N4 C7 N5 C8 0.5(10) .
C5 C7 N5 C8 179.6(8) .
C6 C8 N5 C7 -0.8(9) .
C14 C8 N5 C7 -177.6(8) .
C23 C22 N6 C19 1.2(11) .
C23 C22 N6 Zn1 -173.9(6) .
C20 C19 N6 C22 -0.3(11) .
C20 C19 N6 Zn1 174.5(6) .
C33 C34 N7 C36 -0.7(11) .
C33 C34 N7 Zn1 178.9(5) 1_565
C35 C36 N7 C34 1.2(11) .
C35 C36 N7 Zn1 -178.5(6) 1_565
N9 C26 N8 C24 0.3(9) .
C27 C26 N8 C24 176.2(7) .
C25 C24 N8 C26 0.3(9) .
C21 C24 N8 C26 -175.7(7) .
N8 C26 N9 C25 -0.8(9) .
C27 C26 N9 C25 -176.7(7) .
C24 C25 N9 C26 0.9(9) .
C32 C25 N9 C26 -179.5(7) .
C28 C29 N10 C30 -2.2(14) .
C31 C30 N10 C29 1.7(14) .
C16 N1 Zn1 O2W 143.5(7) .
C17 N1 Zn1 O2W -44.6(7) .
C16 N1 Zn1 N2 -125.4(7) 1_565
C17 N1 Zn1 N2 46.5(7) 1_565
C16 N1 Zn1 N7 51.6(7) 1_545
C17 N1 Zn1 N7 -136.5(7) 1_545
C16 N1 Zn1 N6 95(8) .
C17 N1 Zn1 N6 -93(8) .
C16 N1 Zn1 O1W -38.2(7) .
C17 N1 Zn1 O1W 133.8(7) .
C22 N6 Zn1 O2W -47.7(6) .
C19 N6 Zn1 O2W 137.5(6) .
C22 N6 Zn1 N1 0(8) .
C19 N6 Zn1 N1 -174(8) .
C22 N6 Zn1 N2 -138.8(6) 1_565
C19 N6 Zn1 N2 46.5(6) 1_565
C22 N6 Zn1 N7 44.2(6) 1_545
C19 N6 Zn1 N7 -130.5(6) 1_545
C22 N6 Zn1 O1W 134.0(6) .
C19 N6 Zn1 O1W -40.8(6) .
O2A N12 O3B O2B 51(3) .
O1 N12 O3B O2B -143(3) .
O2A N12 O2B O3B -142(2) .
O1 N12 O2B O3B 110(4) .
